data_7206642
loop_
_publ_author_name
'Cai, Weizhao'
'Katrusiak, Andrzej'

_publ_section_title
;
 Enantiomeric crystallization of (+-)-trans-1,2-diaminocyclohexane under
 pressure
;
_journal_issue 22
_journal_name_full CrystEngComm
_journal_page_first 6742
_journal_paper_doi 10.1039/c1ce05553d
_journal_volume 13
_journal_year 2011
_chemical_absolute_configuration unk
_chemical_formula_moiety 'C6 H14 N2'
_chemical_formula_sum 'C6 H14 N2'
_chemical_formula_weight 114.19
_chemical_name_common (+-)-trans-1,2-Diaminocyclohexane
_chemical_name_systematic
;
(+-)-trans-1,2-Diaminocyclohexane
;
_space_group_IT_number 18
_symmetry_cell_setting orthorhombic
_symmetry_space_group_name_Hall 'P 2 2ab'
_symmetry_space_group_name_H-M 'P 21 21 2'
_atom_sites_solution_hydrogens geom
_atom_sites_solution_primary direct
_atom_sites_solution_secondary difmap
_audit_creation_method SHELXL-97
_cell_angle_alpha 90.00
_cell_angle_beta 90.00
_cell_angle_gamma 90.00
_cell_formula_units_Z 2
_cell_length_a 8.08(3)
_cell_length_b 4.914(16)
_cell_length_c 7.33(2)
_cell_measurement_pressure 2040000
_cell_measurement_reflns_used 772
_cell_measurement_temperature 296(2)
_cell_measurement_theta_max 25.43
_cell_measurement_theta_min 2.78
_cell_volume 291.0(16)
_computing_cell_refinement 'CrysAlis (Oxford Diffraction, 2004)'
_computing_data_collection 'CrysAlis (Oxford Diffraction, 2004)'
_computing_data_reduction 'CrysAlis (Oxford Diffraction, 2004)'
_computing_molecular_graphics 'Mercury (Macrae et al., 2008)'
_computing_publication_material 'SHELXL-97 (Sheldrick, 2008)'
_computing_structure_refinement 'SHELXL-97 (Sheldrick, 2008)'
_computing_structure_solution 'SHELXS-97 (Sheldrick, 2008)'
_diffrn_ambient_temperature 296(2)
_diffrn_measured_fraction_theta_full 0.319
_diffrn_measured_fraction_theta_max 0.319
_diffrn_measurement_device_type 'Kuma KM4CCD \k geometry'
_diffrn_measurement_method
;HP omega scans - for more details see:
A. Budzianowski, A. Katrusiak in High-Pressure Crystallography
(Eds.: A. Katrusiak, P. F. McMillan),
Dordrecht: Kluwer Acad. Publ., 2004 pp.157-168
;
_diffrn_radiation_monochromator graphite
_diffrn_radiation_source 'fine-focus sealed tube'
_diffrn_radiation_type MoK\a
_diffrn_radiation_wavelength 0.71073
_diffrn_reflns_av_R_equivalents 0.1491
_diffrn_reflns_av_sigmaI/netI 0.2524
_diffrn_reflns_limit_h_max 5
_diffrn_reflns_limit_h_min -5
_diffrn_reflns_limit_k_max 5
_diffrn_reflns_limit_k_min -5
_diffrn_reflns_limit_l_max 8
_diffrn_reflns_limit_l_min -8
_diffrn_reflns_number 772
_diffrn_reflns_theta_full 25.43
_diffrn_reflns_theta_max 25.43
_diffrn_reflns_theta_min 2.78
_exptl_absorpt_coefficient_mu 0.080
_exptl_absorpt_correction_T_max 0.94
_exptl_absorpt_correction_T_min 0.68
_exptl_absorpt_correction_type analytical
_exptl_absorpt_process_details
;
Katrusiak, A. (2003). REDSHABS - Program for correcting
reflections intensities for DAC absorption, gasket shadowing
and sample crystal absorption. Adam Mickiewicz University, Pozna\'n.
Katrusiak, A. (2004). Z. Kristallogr. 219, 461-467
;
_exptl_crystal_colour colourless
_exptl_crystal_density_diffrn 1.303
_exptl_crystal_density_method 'not measured'
_exptl_crystal_description plate-shaped
_exptl_crystal_F_000 128
_exptl_crystal_size_max 0.34
_exptl_crystal_size_mid 0.20
_exptl_crystal_size_min 0.12
_refine_diff_density_max 0.195
_refine_diff_density_min -0.218
_refine_diff_density_rms 0.055
_refine_ls_abs_structure_details 'Flack H D (1983), Acta Cryst. A39, 876-881'
_refine_ls_abs_structure_Flack -2(10)
_refine_ls_extinction_method none
_refine_ls_goodness_of_fit_ref 1.198
_refine_ls_hydrogen_treatment constr
_refine_ls_matrix_type full
_refine_ls_number_parameters 20
_refine_ls_number_reflns 181
_refine_ls_number_restraints 5
_refine_ls_restrained_S_all 1.221
_refine_ls_R_factor_all 0.2368
_refine_ls_R_factor_gt 0.1732
_refine_ls_shift/su_max 0.000
_refine_ls_shift/su_mean 0.000
_refine_ls_structure_factor_coef Fsqd
_refine_ls_weighting_details 'calc w=1/[\s^2^(Fo^2^)+(0.0849P)^2^+0.1105P] where P=(Fo^2^+2Fc^2^)/3'
_refine_ls_weighting_scheme calc
_refine_ls_wR_factor_gt 0.2397
_refine_ls_wR_factor_ref 0.2645
_reflns_number_gt 129
_reflns_number_total 181
_reflns_threshold_expression >2sigma(I)
_cod_data_source_file c1ce05553d.txt
_cod_data_source_block (+-)-trans-1,2-Diaminocyclohexane_2.04GPa
_cod_original_cell_volume 291.1(16)
_cod_original_sg_symbol_Hall 'P 2 2ab '
_cod_database_code 7206642

loop_
_symmetry_equiv_pos_as_xyz
'x, y, z'
'-x, -y, z'
'x+1/2, -y+1/2, -z'
'-x+1/2, y+1/2, -z'

loop_
_atom_site_label
_atom_site_type_symbol
_atom_site_fract_x
_atom_site_fract_y
_atom_site_fract_z
_atom_site_U_iso_or_equiv
_atom_site_adp_type
_atom_site_occupancy
_atom_site_symmetry_multiplicity
_atom_site_calc_flag
_atom_site_refinement_flags
N1 N 0.635(3) 0.207(3) 1.0161(19) 0.059(5) Uiso 1 1 d GU
H1 H 0.5687 0.2344 1.1131 0.071 Uiso 1 1 d GD
H2 H 0.7066 0.3366 0.9811 0.071 Uiso 1 1 d GD
C1 C 0.531(3) 0.138(2) 0.8498(16) 0.046(6) Uiso 1 1 d DU
H3 H 0.4366 0.2629 0.8463 0.055 Uiso 1 1 calc R
C2 C 0.635(2) 0.190(2) 0.6880(15) 0.012(4) Uiso 1 1 d U
H4 H 0.7299 0.0695 0.6903 0.014 Uiso 1 1 calc R
H5 H 0.6755 0.3760 0.6921 0.014 Uiso 1 1 calc R
C3 C 0.538(2) 0.146(2) 0.5090(13) 0.002(3) Uiso 1 1 d U
H6 H 0.4502 0.2802 0.4989 0.003 Uiso 1 1 calc R
H7 H 0.6113 0.1675 0.4053 0.003 Uiso 1 1 calc R

loop_
_atom_type_symbol
_atom_type_description
_atom_type_scat_dispersion_real
_atom_type_scat_dispersion_imag
_atom_type_scat_source
C C 0.0033 0.0016 'International Tables Vol C Tables 4.2.6.8 and 6.1.1.4'
H H 0.0000 0.0000 'International Tables Vol C Tables 4.2.6.8 and 6.1.1.4'
N N 0.0061 0.0033 'International Tables Vol C Tables 4.2.6.8 and 6.1.1.4'

loop_
_geom_angle_atom_site_label_1
_geom_angle_atom_site_label_2
_geom_angle_atom_site_label_3
_geom_angle
_geom_angle_site_symmetry_1
_geom_angle_site_symmetry_3
C1 N1 H1 110.0 . .
C1 N1 H2 106.5 . .
H1 N1 H2 120.0 . .
C1 C1 C2 111.1(11) 2_655 .
C1 C1 N1 113.6(11) 2_655 .
C2 C1 N1 107.1(17) . .
C1 C1 H3 108.3 2_655 .
C2 C1 H3 108.3 . .
N1 C1 H3 108.3 . .
C1 C2 C3 111.7(16) . .
C1 C2 H4 109.3 . .
C3 C2 H4 109.3 . .
C1 C2 H5 109.3 . .
C3 C2 H5 109.3 . .
H4 C2 H5 107.9 . .
C2 C3 C3 109.2(8) . 2_655
C2 C3 H6 109.8 . .
C3 C3 H6 109.8 2_655 .
H6 C3 H6 108.3 . .
C2 C3 H7 109.8 . .
C3 C3 H7 109.8 2_655 .

loop_
_geom_bond_atom_site_label_1
_geom_bond_atom_site_label_2
_geom_bond_distance
_geom_bond_site_symmetry_2
N1 C1 1.52(3) .
N1 H1 0.9000 .
N1 H2 0.9000 .
C1 C1 1.45(3) 2_655
C1 C2 1.475(19) .
C1 H3 0.9800 .
C2 C3 1.545(16) .
C2 H4 0.9700 .
C2 H5 0.9700 .
C3 C3 1.56(2) 2_655
C3 H6 0.9700 .
C3 H37 0.9700 .

loop_
_geom_torsion_atom_site_label_1
_geom_torsion_atom_site_label_2
_geom_torsion_atom_site_label_3
_geom_torsion_atom_site_label_4
_geom_torsion
_geom_torsion_site_symmetry_1
_geom_torsion_site_symmetry_4
C1 C1 C2 C3 59(3) 2_655 .
N1 C1 C2 C3 -176.1(12) . .
C1 C2 C3 C3 -55(2) . 2_655
